data_1547854
loop_
_publ_author_name
'Chong, Kam-Weng'
'Yeap, Joanne Soon-Yee'
'Lim, Siew-Huah'
'Weber, Jean-Fr\'ed\'eric F'
'Low, Yun-Yee'
'Kam, Toh-Seok'

_publ_section_title
;
 Biosynthetic Enantiodivergence in the Eburnane Alkaloids from Kopsia.
;
_journal_issue 11
_journal_name_full 'Journal of natural products'
_journal_page_first 3014
_journal_page_last 3024
_journal_paper_doi 10.1021/acs.jnatprod.7b00621
_journal_volume 80
_journal_year 2017
_chemical_absolute_configuration ad
_chemical_formula_moiety 'C42 H52 N4 O3'
_chemical_formula_sum 'C42 H52 N4 O3'
_chemical_formula_weight 660.87
_chemical_melting_point 489.0(10)
_chemical_name_common (-)-Leucophyllidine
_space_group_crystal_system monoclinic
_space_group_IT_number 4
_space_group_name_Hall 'P 2yb'
_space_group_name_H-M_alt 'P 1 21 1'
_symmetry_space_group_name_Hall 'P 2yb'
_symmetry_space_group_name_H-M 'P 1 21 1'
_atom_sites_solution_hydrogens geom
_audit_creation_method SHELXL-2014/7
_cell_angle_alpha 90
_cell_angle_beta 108.984(4)
_cell_angle_gamma 90
_cell_formula_units_Z 2
_cell_length_a 12.7943(4)
_cell_length_b 8.5404(2)
_cell_length_c 17.2440(6)
_cell_measurement_reflns_used 5474
_cell_measurement_temperature 157(2)
_cell_measurement_theta_max 75.3330
_cell_measurement_theta_min 5.1750
_cell_volume 1781.74(10)
_computing_cell_refinement 'CrysAlisPro 1.171.38.43 (Rigaku OD, 2015)'
_computing_data_collection 'CrysAlisPro 1.171.38.43 (Rigaku OD, 2015)'
_computing_data_reduction 'CrysAlisPro 1.171.38.43 (Rigaku OD, 2015)'
_computing_molecular_graphics 'X-SEED (Barbour, 2001)'
_computing_publication_material 'enCIFer (Allen, et. al., J. Applied Cryst., 37, 335-338, 2004)'
_computing_structure_refinement 'SHELXL-2014/7 (Sheldrick, 2014)'
_computing_structure_solution 'SHELXS97 (Sheldrick, 2008)'
_diffrn_ambient_temperature 157(2)
_diffrn_detector_area_resol_mean 5.2020
_diffrn_measured_fraction_theta_full 0.999
_diffrn_measured_fraction_theta_max 0.978
_diffrn_measurement_device_type 'SuperNova, Dual, Cu at zero, Atlas'
_diffrn_measurement_method '\w scans'
_diffrn_radiation_type CuK\a
_diffrn_radiation_wavelength 1.54184
_diffrn_reflns_av_R_equivalents 0.0446
_diffrn_reflns_av_unetI/netI 0.0653
_diffrn_reflns_Laue_measured_fraction_full 0.999
_diffrn_reflns_Laue_measured_fraction_max 0.978
_diffrn_reflns_limit_h_max 14
_diffrn_reflns_limit_h_min -15
_diffrn_reflns_limit_k_max 10
_diffrn_reflns_limit_k_min -10
_diffrn_reflns_limit_l_max 21
_diffrn_reflns_limit_l_min -21
_diffrn_reflns_number 12742
_diffrn_reflns_point_group_measured_fraction_full 0.996
_diffrn_reflns_point_group_measured_fraction_max 0.955
_diffrn_reflns_theta_full 67.684
_diffrn_reflns_theta_max 75.957
_diffrn_reflns_theta_min 3.653
_diffrn_source 'micro-focus sealed X-ray tube'
_exptl_absorpt_coefficient_mu 0.608
_exptl_absorpt_correction_T_max 1.00000
_exptl_absorpt_correction_T_min 0.07145
_exptl_absorpt_correction_type multi-scan
_exptl_absorpt_process_details
;
CrysAlisPro 1.171.38.42b (Rigaku Oxford Diffraction, 2015)
Empirical absorption correction using spherical harmonics,
 implemented in SCALE3 ABSPACK scaling algorithm.
;
_exptl_crystal_colour colorless
_exptl_crystal_density_diffrn 1.232
_exptl_crystal_description needle
_exptl_crystal_F_000 712
_exptl_crystal_size_max 0.6
_exptl_crystal_size_mid 0.1
_exptl_crystal_size_min 0.05
_refine_diff_density_max 0.320
_refine_diff_density_min -0.244
_refine_diff_density_rms 0.045
_refine_ls_abs_structure_details
;
 Flack x determined using 2337 quotients [(I+)-(I-)]/[(I+)+(I-)]
 (Parsons, Flack and Wagner, Acta Cryst. B69 (2013) 249-259).
;
_refine_ls_abs_structure_Flack -0.1(2)
_refine_ls_extinction_method none
_refine_ls_goodness_of_fit_ref 1.017
_refine_ls_hydrogen_treatment constr
_refine_ls_matrix_type full
_refine_ls_number_parameters 447
_refine_ls_number_reflns 7101
_refine_ls_number_restraints 1
_refine_ls_restrained_S_all 1.017
_refine_ls_R_factor_all 0.0602
_refine_ls_R_factor_gt 0.0485
_refine_ls_shift/su_max <0.001
_refine_ls_shift/su_mean <0.001
_refine_ls_structure_factor_coef Fsqd
_refine_ls_weighting_details 'w=1/[\s^2^(Fo^2^)+(0.0628P)^2^] where P=(Fo^2^+2Fc^2^)/3'
_refine_ls_weighting_scheme calc
_refine_ls_wR_factor_gt 0.1151
_refine_ls_wR_factor_ref 0.1230
_reflns_Friedel_coverage 0.825
_reflns_Friedel_fraction_full 0.991
_reflns_Friedel_fraction_max 0.928
_reflns_number_gt 6101
_reflns_number_total 7101
_reflns_threshold_expression 'I > 2\s(I)'
_cod_data_source_file np7b00621_si_003.cif
_cod_data_source_block exp_6270
_cod_depositor_comments
;
The following automatic conversions were performed:

'_chemical_melting_point' value '488-490 K' was changed to
'489.0(10)' - the average value was taken and precision was
estimated.

Automatic conversion script
Id: cif_fix_values 4973 2017-02-22 13:04:09Z antanas 

 Adding full bibliography for 1547851--1547858.cif.
;
_cod_database_code 1547854
_shelx_shelxl_version_number 2014/7
_shelx_space_group_comment
;
The symmetry employed for this shelxl refinement is uniquely defined
by the following loop, which should always be used as a source of
symmetry information in preference to the above space-group names.
They are only intended as comments.
;

loop_
_space_group_symop_operation_xyz
'x, y, z'
'-x, y+1/2, -z'

loop_
_atom_site_label
_atom_site_type_symbol
_atom_site_fract_x
_atom_site_fract_y
_atom_site_fract_z
_atom_site_U_iso_or_equiv
_atom_site_adp_type
_atom_site_occupancy
_atom_site_site_symmetry_order
_atom_site_calc_flag
_atom_site_refinement_flags_posn
_atom_site_refinement_flags_adp
O11 O 0.54448(18) 0.8684(2) 0.62523(14) 0.0278(4) Uani 1 1 d . .
H11 H 0.5671 0.8681 0.5859 0.042 Uiso 1 1 calc R U
N1 N 0.36348(19) 0.3987(3) 0.49632(15) 0.0231(5) Uani 1 1 d . .
N4 N 0.2919(2) 0.1622(3) 0.43596(16) 0.0257(5) Uani 1 1 d . .
N1' N 0.4645(2) 0.7881(3) 0.83573(15) 0.0245(5) Uani 1 1 d . .
N4' N 0.6843(2) 0.8088(3) 1.03946(17) 0.0310(6) Uani 1 1 d . .
C13 C 0.3862(2) 0.5038(3) 0.55995(18) 0.0228(6) Uani 1 1 d . .
O2'' O 0.7762(2) 0.2646(4) 0.7560(2) 0.0537(8) Uani 1 1 d . .
C7 C 0.2797(2) 0.3480(3) 0.62681(18) 0.0233(6) Uani 1 1 d . .
C8 C 0.3515(2) 0.4774(3) 0.62933(18) 0.0227(5) Uani 1 1 d . .
C12 C 0.4498(2) 0.6380(3) 0.55711(18) 0.0236(5) Uani 1 1 d . .
H12 H 0.4674 0.6601 0.5100 0.028 Uiso 1 1 calc R U
C11 C 0.4856(2) 0.7365(3) 0.62432(18) 0.0239(6) Uani 1 1 d . .
C2 C 0.3053(2) 0.2724(3) 0.49973(17) 0.0233(6) Uani 1 1 d . .
C16 C 0.2571(2) 0.2437(3) 0.56167(19) 0.0245(6) Uani 1 1 d . .
C9 C 0.3956(2) 0.5766(3) 0.69867(18) 0.0237(6) Uani 1 1 d . .
H9 H 0.3784 0.5560 0.7461 0.028 Uiso 1 1 calc R U
C12' C 0.2703(3) 0.8697(4) 0.7536(2) 0.0292(6) Uani 1 1 d . .
H12' H 0.2794 0.8608 0.7024 0.035 Uiso 1 1 calc R U
C10 C 0.4624(2) 0.7008(3) 0.69793(18) 0.0236(6) Uani 1 1 d . .
C6 C 0.2284(3) 0.3239(4) 0.69143(19) 0.0286(6) Uani 1 1 d . .
H6 H 0.2288 0.2229 0.7116 0.034 Uiso 1 1 calc R U
C2' C 0.5200(2) 0.7831(3) 0.91911(19) 0.0256(6) Uani 1 1 d . .
C11' C 0.1701(3) 0.9163(4) 0.7612(2) 0.0335(7) Uani 1 1 d . .
H11' H 0.1115 0.9411 0.7144 0.040 Uiso 1 1 calc R U
C13' C 0.3566(2) 0.8366(3) 0.82511(19) 0.0249(6) Uani 1 1 d . .
C8' C 0.3452(3) 0.8534(3) 0.9039(2) 0.0270(6) Uani 1 1 d . .
C16' C 0.5211(2) 0.7948(3) 0.77462(17) 0.0246(6) Uani 1 1 d . .
H16' H 0.5261 0.9043 0.7592 0.030 Uiso 1 1 calc R U
O1'' O 0.8925(3) 0.0715(5) 0.7537(3) 0.0665(10) Uani 1 1 d . .
C20' C 0.7059(2) 0.7862(4) 0.89911(19) 0.0279(6) Uani 1 1 d . .
C20 C 0.1656(2) -0.0054(4) 0.4816(2) 0.0277(6) Uani 1 1 d . .
C21' C 0.6401(2) 0.7418(4) 0.95578(18) 0.0261(6) Uani 1 1 d . .
H21' H 0.6443 0.6276 0.9618 0.031 Uiso 1 1 calc R U
C5 C 0.1820(3) 0.4351(5) 0.7228(2) 0.0346(7) Uani 1 1 d . .
H5A H 0.1800 0.5376 0.7042 0.042 Uiso 1 1 calc R U
H5B H 0.1514 0.4106 0.7634 0.042 Uiso 1 1 calc R U
C3 C 0.2050(3) 0.2074(4) 0.3591(2) 0.0339(7) Uani 1 1 d . .
H3A H 0.2061 0.1362 0.3155 0.041 Uiso 1 1 calc R U
H3B H 0.2195 0.3122 0.3434 0.041 Uiso 1 1 calc R U
C21 C 0.2734(3) 0.0036(4) 0.4610(2) 0.0285(6) Uani 1 1 d . .
H21A H 0.3349 -0.0266 0.5087 0.034 Uiso 1 1 calc R U
H21B H 0.2700 -0.0692 0.4171 0.034 Uiso 1 1 calc R U
C7' C 0.4515(3) 0.8199(4) 0.96242(19) 0.0276(6) Uani 1 1 d . .
C10' C 0.1560(3) 0.9266(4) 0.8378(2) 0.0339(7) Uani 1 1 d . .
H10' H 0.0871 0.9539 0.8410 0.041 Uiso 1 1 calc R U
C17 C 0.1789(3) 0.1064(4) 0.5544(2) 0.0292(6) Uani 1 1 d . .
H17A H 0.1065 0.1475 0.5501 0.035 Uiso 1 1 calc R U
H17B H 0.2046 0.0459 0.6047 0.035 Uiso 1 1 calc R U
C17' C 0.6394(2) 0.7279(4) 0.81262(19) 0.0275(6) Uani 1 1 d . .
H17C H 0.6340 0.6147 0.8145 0.033 Uiso 1 1 calc R U
H17D H 0.6809 0.7525 0.7761 0.033 Uiso 1 1 calc R U
C3' C 0.6978(3) 0.9786(4) 1.0383(2) 0.0359(7) Uani 1 1 d . .
H3'1 H 0.7295 1.0167 1.0940 0.043 Uiso 1 1 calc R U
H3'2 H 0.6260 1.0274 1.0144 0.043 Uiso 1 1 calc R U
C5' C 0.6121(3) 0.7636(4) 1.0870(2) 0.0348(7) Uani 1 1 d . .
H5'1 H 0.6458 0.7991 1.1430 0.042 Uiso 1 1 calc R U
H5'2 H 0.6084 0.6502 1.0881 0.042 Uiso 1 1 calc R U
C14' C 0.7723(3) 1.0238(4) 0.9890(2) 0.0396(8) Uani 1 1 d . .
H14A H 0.8451 0.9788 1.0140 0.047 Uiso 1 1 calc R U
H14B H 0.7799 1.1368 0.9888 0.047 Uiso 1 1 calc R U
C9' C 0.2422(3) 0.8969(4) 0.9092(2) 0.0324(7) Uani 1 1 d . .
H9' H 0.2319 0.9058 0.9600 0.039 Uiso 1 1 calc R U
C19' C 0.8180(3) 0.6971(4) 0.9286(2) 0.0340(7) Uani 1 1 d . .
H19A H 0.8478 0.7054 0.9879 0.041 Uiso 1 1 calc R U
H19B H 0.8037 0.5871 0.9154 0.041 Uiso 1 1 calc R U
C19 C 0.1448(3) -0.1714(4) 0.5095(2) 0.0372(7) Uani 1 1 d . .
H19C H 0.2080 -0.2000 0.5564 0.045 Uiso 1 1 calc R U
H19D H 0.0811 -0.1662 0.5282 0.045 Uiso 1 1 calc R U
C15' C 0.7226(3) 0.9640(4) 0.9005(2) 0.0324(7) Uani 1 1 d . .
H15A H 0.6521 1.0150 0.8744 0.039 Uiso 1 1 calc R U
H15B H 0.7715 0.9905 0.8698 0.039 Uiso 1 1 calc R U
C14 C 0.0914(3) 0.2029(4) 0.3701(2) 0.0372(8) Uani 1 1 d . .
H14C H 0.0864 0.2861 0.4070 0.045 Uiso 1 1 calc R U
H14D H 0.0348 0.2209 0.3176 0.045 Uiso 1 1 calc R U
C15 C 0.0707(3) 0.0467(4) 0.4044(2) 0.0358(7) Uani 1 1 d . .
H15C H 0.0600 -0.0327 0.3623 0.043 Uiso 1 1 calc R U
H15D H 0.0029 0.0537 0.4179 0.043 Uiso 1 1 calc R U
C6' C 0.4921(3) 0.8288(4) 1.0543(2) 0.0335(7) Uani 1 1 d . .
H6'1 H 0.4443 0.7678 1.0763 0.040 Uiso 1 1 calc R U
H6'2 H 0.4910 0.9366 1.0717 0.040 Uiso 1 1 calc R U
C18 C 0.1251(3) -0.3026(4) 0.4464(3) 0.0427(8) Uani 1 1 d . .
H18A H 0.0580 -0.2826 0.4021 0.064 Uiso 1 1 calc R U
H18B H 0.1189 -0.4006 0.4718 0.064 Uiso 1 1 calc R U
H18C H 0.1860 -0.3074 0.4254 0.064 Uiso 1 1 calc R U
C2'' C 0.8765(3) 0.1991(5) 0.7787(3) 0.0486(9) Uani 1 1 d . .
C3'' C 0.6867(3) 0.1732(5) 0.7035(3) 0.0451(9) Uani 1 1 d . .
H3'3 H 0.6848 0.0706 0.7271 0.054 Uiso 1 1 calc R U
H3'4 H 0.6953 0.1600 0.6500 0.054 Uiso 1 1 calc R U
C18' C 0.9062(3) 0.7520(5) 0.8932(3) 0.0463(9) Uani 1 1 d . .
H18D H 0.8767 0.7511 0.8344 0.069 Uiso 1 1 calc R U
H18E H 0.9688 0.6832 0.9109 0.069 Uiso 1 1 calc R U
H18F H 0.9287 0.8565 0.9118 0.069 Uiso 1 1 calc R U
C4'' C 0.5840(4) 0.2607(6) 0.6961(4) 0.0592(12) Uani 1 1 d . .
H4'1 H 0.5770 0.2739 0.7495 0.089 Uiso 1 1 calc R U
H4'2 H 0.5215 0.2033 0.6618 0.089 Uiso 1 1 calc R U
H4'3 H 0.5868 0.3615 0.6723 0.089 Uiso 1 1 calc R U
C1'' C 0.9614(4) 0.3002(8) 0.8352(4) 0.0782(17) Uani 1 1 d . .
H1'1 H 0.9520 0.3000 0.8882 0.117 Uiso 1 1 calc R U
H1'2 H 0.9539 0.4051 0.8142 0.117 Uiso 1 1 calc R U
H1'3 H 1.0336 0.2610 0.8400 0.117 Uiso 1 1 calc R U

loop_
_atom_site_aniso_label
_atom_site_aniso_U_11
_atom_site_aniso_U_22
_atom_site_aniso_U_33
_atom_site_aniso_U_23
_atom_site_aniso_U_13
_atom_site_aniso_U_12
O11 0.0311(11) 0.0267(10) 0.0283(11) -0.0026(8) 0.0136(9) -0.0063(8)
N1 0.0199(10) 0.0267(12) 0.0222(11) -0.0035(9) 0.0060(9) -0.0002(9)
N4 0.0231(11) 0.0262(12) 0.0275(13) -0.0064(10) 0.0079(10) -0.0019(9)
N1' 0.0235(11) 0.0253(12) 0.0241(12) -0.0016(9) 0.0069(9) 0.0005(9)
N4' 0.0319(13) 0.0310(13) 0.0240(12) -0.0030(10) 0.0005(10) 0.0020(10)
C13 0.0187(12) 0.0243(13) 0.0236(13) -0.0014(11) 0.0042(11) 0.0019(10)
O2'' 0.0390(14) 0.0448(15) 0.070(2) 0.0016(14) 0.0081(14) 0.0047(12)
C7 0.0200(12) 0.0264(14) 0.0215(13) -0.0005(11) 0.0041(10) 0.0002(10)
C8 0.0191(12) 0.0243(13) 0.0227(13) -0.0017(11) 0.0041(11) 0.0007(10)
C12 0.0229(12) 0.0280(13) 0.0197(12) -0.0013(10) 0.0065(11) 0.0009(10)
C11 0.0204(12) 0.0250(14) 0.0254(14) -0.0020(11) 0.0065(11) -0.0010(10)
C2 0.0190(12) 0.0247(13) 0.0242(13) -0.0044(11) 0.0042(10) 0.0007(10)
C16 0.0199(12) 0.0250(13) 0.0248(13) -0.0014(11) 0.0021(10) -0.0010(10)
C9 0.0229(13) 0.0261(13) 0.0204(13) -0.0023(11) 0.0049(11) 0.0004(10)
C12' 0.0272(14) 0.0288(14) 0.0296(15) 0.0001(12) 0.0066(12) -0.0011(11)
C10 0.0221(12) 0.0252(13) 0.0217(13) -0.0018(11) 0.0047(11) 0.0000(10)
C6 0.0286(14) 0.0319(15) 0.0239(14) -0.0008(11) 0.0064(12) -0.0078(12)
C2' 0.0255(14) 0.0236(13) 0.0255(14) -0.0007(11) 0.0050(11) -0.0003(11)
C11' 0.0249(14) 0.0287(15) 0.0421(18) 0.0007(13) 0.0045(13) -0.0012(12)
C13' 0.0229(13) 0.0211(12) 0.0295(15) -0.0016(10) 0.0070(12) -0.0034(10)
C8' 0.0282(14) 0.0224(13) 0.0316(15) -0.0011(11) 0.0114(12) -0.0031(11)
C16' 0.0243(13) 0.0273(14) 0.0217(13) -0.0026(11) 0.0067(11) -0.0040(11)
O1'' 0.0467(17) 0.065(2) 0.078(3) -0.0042(19) 0.0064(17) 0.0165(15)
C20' 0.0231(13) 0.0291(14) 0.0280(15) -0.0017(12) 0.0036(11) -0.0013(11)
C20 0.0247(14) 0.0267(14) 0.0303(15) -0.0042(12) 0.0070(12) -0.0041(11)
C21' 0.0262(14) 0.0272(14) 0.0226(13) -0.0029(11) 0.0046(11) 0.0001(11)
C5 0.0229(14) 0.0499(19) 0.0316(16) -0.0036(14) 0.0096(13) -0.0061(13)
C3 0.0367(17) 0.0370(17) 0.0247(15) -0.0037(12) 0.0053(13) -0.0044(13)
C21 0.0239(14) 0.0260(14) 0.0338(16) -0.0045(12) 0.0072(12) 0.0016(11)
C7' 0.0291(14) 0.0267(14) 0.0268(15) -0.0026(11) 0.0087(12) -0.0002(11)
C10' 0.0238(14) 0.0307(15) 0.048(2) 0.0009(14) 0.0133(14) -0.0011(12)
C17 0.0297(15) 0.0307(15) 0.0291(15) -0.0049(12) 0.0121(13) -0.0074(12)
C17' 0.0241(13) 0.0316(15) 0.0269(14) -0.0030(12) 0.0084(11) -0.0007(11)
C3' 0.0392(17) 0.0311(16) 0.0298(16) -0.0060(13) 0.0008(14) 0.0002(13)
C5' 0.0423(18) 0.0344(16) 0.0243(14) -0.0007(12) 0.0062(13) 0.0052(14)
C14' 0.0362(18) 0.0337(17) 0.0399(19) -0.0066(14) 0.0001(15) -0.0056(13)
C9' 0.0318(15) 0.0284(15) 0.0395(17) -0.0012(13) 0.0153(14) -0.0029(12)
C19' 0.0243(14) 0.0369(17) 0.0362(16) 0.0001(14) 0.0036(13) 0.0025(13)
C19 0.0414(18) 0.0293(16) 0.0418(19) -0.0059(14) 0.0148(15) -0.0096(13)
C15' 0.0304(15) 0.0296(16) 0.0333(17) 0.0003(12) 0.0050(13) -0.0036(12)
C14 0.0272(15) 0.0412(18) 0.0350(17) 0.0004(14) -0.0012(13) 0.0036(13)
C15 0.0233(15) 0.0456(18) 0.0344(17) -0.0061(14) 0.0038(13) -0.0035(13)
C6' 0.0394(17) 0.0347(16) 0.0268(15) -0.0022(12) 0.0115(14) 0.0034(13)
C18 0.0417(18) 0.0360(18) 0.054(2) -0.0141(16) 0.0210(17) -0.0103(15)
C2'' 0.0382(19) 0.049(2) 0.056(2) 0.0108(19) 0.0121(18) 0.0051(16)
C3'' 0.0393(19) 0.045(2) 0.046(2) 0.0061(17) 0.0076(16) 0.0008(16)
C18' 0.0283(16) 0.058(2) 0.052(2) 0.0008(18) 0.0117(15) 0.0040(16)
C4'' 0.045(2) 0.057(3) 0.070(3) 0.004(2) 0.010(2) 0.009(2)
C1'' 0.050(3) 0.080(4) 0.087(4) -0.006(3) -0.001(3) -0.003(3)

loop_
_atom_type_symbol
_atom_type_description
_atom_type_scat_dispersion_real
_atom_type_scat_dispersion_imag
_atom_type_scat_source
C C 0.0181 0.0091 'International Tables Vol C Tables 4.2.6.8 and 6.1.1.4'
H H 0.0000 0.0000 'International Tables Vol C Tables 4.2.6.8 and 6.1.1.4'
N N 0.0311 0.0180 'International Tables Vol C Tables 4.2.6.8 and 6.1.1.4'
O O 0.0492 0.0322 'International Tables Vol C Tables 4.2.6.8 and 6.1.1.4'

loop_
_geom_angle_atom_site_label_1
_geom_angle_atom_site_label_2
_geom_angle_atom_site_label_3
_geom_angle
C11 O11 H11 109.5
C2 N1 C13 118.3(3)
C2 N4 C21 112.1(3)
C2 N4 C3 112.9(2)
C21 N4 C3 111.1(2)
C2' N1' C13' 107.3(2)
C2' N1' C16' 123.0(2)
C13' N1' C16' 126.5(3)
C3' N4' C5' 111.5(3)
C3' N4' C21' 112.3(3)
C5' N4' C21' 109.3(3)
N1 C13 C12 118.5(3)
N1 C13 C8 121.7(3)
C12 C13 C8 119.8(3)
C2'' O2'' C3'' 116.7(4)
C16 C7 C8 118.9(3)
C16 C7 C6 119.6(3)
C8 C7 C6 121.5(3)
C13 C8 C9 117.7(3)
C13 C8 C7 118.1(3)
C9 C8 C7 124.1(3)
C11 C12 C13 120.1(3)
C11 C12 H12 120.0
C13 C12 H12 120.0
O11 C11 C12 123.2(3)
O11 C11 C10 116.3(3)
C12 C11 C10 120.4(3)
N1 C2 N4 115.8(3)
N1 C2 C16 124.3(3)
N4 C2 C16 119.9(3)
C7 C16 C2 118.1(3)
C7 C16 C17 121.3(3)
C2 C16 C17 120.5(3)
C10 C9 C8 122.2(3)
C10 C9 H9 118.9
C8 C9 H9 118.9
C11' C12' C13' 117.7(3)
C11' C12' H12' 121.1
C13' C12' H12' 121.1
C9 C10 C11 119.1(3)
C9 C10 C16' 122.4(3)
C11 C10 C16' 118.3(3)
C5 C6 C7 125.1(3)
C5 C6 H6 117.4
C7 C6 H6 117.4
C7' C2' N1' 111.1(3)
C7' C2' C21' 125.2(3)
N1' C2' C21' 123.7(3)
C12' C11' C10' 121.1(3)
C12' C11' H11' 119.5
C10' C11' H11' 119.5
C12' C13' N1' 130.0(3)
C12' C13' C8' 122.0(3)
N1' C13' C8' 108.0(3)
C9' C8' C13' 118.7(3)
C9' C8' C7' 134.8(3)
C13' C8' C7' 106.5(3)
N1' C16' C10 112.8(2)
N1' C16' C17' 109.0(2)
C10 C16' C17' 108.1(2)
N1' C16' H16' 109.0
C10 C16' H16' 109.0
C17' C16' H16' 109.0
C21' C20' C15' 109.8(3)
C21' C20' C17' 107.0(2)
C15' C20' C17' 111.5(3)
C21' C20' C19' 108.1(3)
C15' C20' C19' 111.7(3)
C17' C20' C19' 108.6(3)
C21 C20 C17 106.7(2)
C21 C20 C19 112.1(3)
C17 C20 C19 107.4(3)
C21 C20 C15 107.4(3)
C17 C20 C15 111.7(3)
C19 C20 C15 111.4(3)
N4' C21' C2' 109.4(3)
N4' C21' C20' 114.3(3)
C2' C21' C20' 111.9(3)
N4' C21' H21' 106.9
C2' C21' H21' 106.9
C20' C21' H21' 106.9
C6 C5 H5A 120.0
C6 C5 H5B 120.0
H5A C5 H5B 120.0
N4 C3 C14 110.5(3)
N4 C3 H3A 109.5
C14 C3 H3A 109.5
N4 C3 H3B 109.5
C14 C3 H3B 109.5
H3A C3 H3B 108.1
N4 C21 C20 111.0(2)
N4 C21 H21A 109.4
C20 C21 H21A 109.4
N4 C21 H21B 109.4
C20 C21 H21B 109.4
H21A C21 H21B 108.0
C2' C7' C8' 107.0(3)
C2' C7' C6' 121.9(3)
C8' C7' C6' 131.0(3)
C9' C10' C11' 121.4(3)
C9' C10' H10' 119.3
C11' C10' H10' 119.3
C16 C17 C20 116.1(3)
C16 C17 H17A 108.3
C20 C17 H17A 108.3
C16 C17 H17B 108.3
C20 C17 H17B 108.3
H17A C17 H17B 107.4
C20' C17' C16' 116.5(3)
C20' C17' H17C 108.2
C16' C17' H17C 108.2
C20' C17' H17D 108.2
C16' C17' H17D 108.2
H17C C17' H17D 107.3
N4' C3' C14' 111.0(3)
N4' C3' H3'1 109.4
C14' C3' H3'1 109.4
N4' C3' H3'2 109.4
C14' C3' H3'2 109.4
H3'1 C3' H3'2 108.0
N4' C5' C6' 115.4(3)
N4' C5' H5'1 108.4
C6' C5' H5'1 108.4
N4' C5' H5'2 108.4
C6' C5' H5'2 108.4
H5'1 C5' H5'2 107.5
C3' C14' C15' 109.8(3)
C3' C14' H14A 109.7
C15' C14' H14A 109.7
C3' C14' H14B 109.7
C15' C14' H14B 109.7
H14A C14' H14B 108.2
C10' C9' C8' 119.0(3)
C10' C9' H9' 120.5
C8' C9' H9' 120.5
C18' C19' C20' 116.3(3)
C18' C19' H19A 108.2
C20' C19' H19A 108.2
C18' C19' H19B 108.2
C20' C19' H19B 108.2
H19A C19' H19B 107.4
C18 C19 C20 117.2(3)
C18 C19 H19C 108.0
C20 C19 H19C 108.0
C18 C19 H19D 108.0
C20 C19 H19D 108.0
H19C C19 H19D 107.2
C20' C15' C14' 110.8(3)
C20' C15' H15A 109.5
C14' C15' H15A 109.5
C20' C15' H15B 109.5
C14' C15' H15B 109.5
H15A C15' H15B 108.1
C15 C14 C3 111.4(3)
C15 C14 H14C 109.4
C3 C14 H14C 109.4
C15 C14 H14D 109.4
C3 C14 H14D 109.4
H14C C14 H14D 108.0
C14 C15 C20 113.6(3)
C14 C15 H15C 108.8
C20 C15 H15C 108.8
C14 C15 H15D 108.8
C20 C15 H15D 108.8
H15C C15 H15D 107.7
C7' C6' C5' 109.1(3)
C7' C6' H6'1 109.9
C5' C6' H6'1 109.9
C7' C6' H6'2 109.9
C5' C6' H6'2 109.9
H6'1 C6' H6'2 108.3
C19 C18 H18A 109.5
C19 C18 H18B 109.5
H18A C18 H18B 109.5
C19 C18 H18C 109.5
H18A C18 H18C 109.5
H18B C18 H18C 109.5
O1'' C2'' O2'' 122.0(4)
O1'' C2'' C1'' 125.8(4)
O2'' C2'' C1'' 112.2(4)
O2'' C3'' C4'' 106.4(4)
O2'' C3'' H3'3 110.4
C4'' C3'' H3'3 110.4
O2'' C3'' H3'4 110.4
C4'' C3'' H3'4 110.4
H3'3 C3'' H3'4 108.6
C19' C18' H18D 109.5
C19' C18' H18E 109.5
H18D C18' H18E 109.5
C19' C18' H18F 109.5
H18D C18' H18F 109.5
H18E C18' H18F 109.5
C3'' C4'' H4'1 109.5
C3'' C4'' H4'2 109.5
H4'1 C4'' H4'2 109.5
C3'' C4'' H4'3 109.5
H4'1 C4'' H4'3 109.5
H4'2 C4'' H4'3 109.5
C2'' C1'' H1'1 109.5
C2'' C1'' H1'2 109.5
H1'1 C1'' H1'2 109.5
C2'' C1'' H1'3 109.5
H1'1 C1'' H1'3 109.5
H1'2 C1'' H1'3 109.5

loop_
_geom_bond_atom_site_label_1
_geom_bond_atom_site_label_2
_geom_bond_distance
O11 C11 1.352(4)
O11 H11 0.8200
N1 C2 1.323(4)
N1 C13 1.373(4)
N4 C2 1.414(4)
N4 C21 1.464(4)
N4 C3 1.478(4)
N1' C2' 1.382(4)
N1' C13' 1.396(4)
N1' C16' 1.460(4)
N4' C3' 1.461(4)
N4' C5' 1.472(5)
N4' C21' 1.483(4)
C13 C12 1.415(4)
C13 C8 1.423(4)
O2'' C2'' 1.336(5)
O2'' C3'' 1.437(5)
C7 C16 1.388(4)
C7 C8 1.429(4)
C7 C6 1.480(4)
C8 C9 1.424(4)
C12 C11 1.384(4)
C12 H12 0.9300
C11 C10 1.427(4)
C2 C16 1.418(4)
C16 C17 1.520(4)
C9 C10 1.365(4)
C9 H9 0.9300
C12' C11' 1.388(5)
C12' C13' 1.390(5)
C12' H12' 0.9300
C10 C16' 1.520(4)
C6 C5 1.324(5)
C6 H6 0.9300
C2' C7' 1.360(5)
C2' C21' 1.502(4)
C11' C10' 1.393(6)
C11' H11' 0.9300
C13' C8' 1.420(4)
C8' C9' 1.400(5)
C8' C7' 1.434(5)
C16' C17' 1.550(4)
C16' H16' 0.9800
O1'' C2'' 1.213(6)
C20' C21' 1.530(4)
C20' C15' 1.533(4)
C20' C17' 1.540(4)
C20' C19' 1.556(4)
C20 C21 1.534(4)
C20 C17 1.542(4)
C20 C19 1.547(4)
C20 C15 1.548(5)
C21' H21' 0.9800
C5 H5A 0.9300
C5 H5B 0.9300
C3 C14 1.527(5)
C3 H3A 0.9700
C3 H3B 0.9700
C21 H21A 0.9700
C21 H21B 0.9700
C7' C6' 1.501(4)
C10' C9' 1.383(5)
C10' H10' 0.9300
C17 H17A 0.9700
C17 H17B 0.9700
C17' H17C 0.9700
C17' H17D 0.9700
C3' C14' 1.520(6)
C3' H3'1 0.9700
C3' H3'2 0.9700
C5' C6' 1.555(5)
C5' H5'1 0.9700
C5' H5'2 0.9700
C14' C15' 1.536(5)
C14' H14A 0.9700
C14' H14B 0.9700
C9' H9' 0.9300
C19' C18' 1.521(5)
C19' H19A 0.9700
C19' H19B 0.9700
C19 C18 1.525(5)
C19 H19C 0.9700
C19 H19D 0.9700
C15' H15A 0.9700
C15' H15B 0.9700
C14 C15 1.517(5)
C14 H14C 0.9700
C14 H14D 0.9700
C15 H15C 0.9700
C15 H15D 0.9700
C6' H6'1 0.9700
C6' H6'2 0.9700
C18 H18A 0.9600
C18 H18B 0.9600
C18 H18C 0.9600
C2'' C1'' 1.479(7)
C3'' C4'' 1.481(6)
C3'' H3'3 0.9700
C3'' H3'4 0.9700
C18' H18D 0.9600
C18' H18E 0.9600
C18' H18F 0.9600
C4'' H4'1 0.9600
C4'' H4'2 0.9600
C4'' H4'3 0.9600
C1'' H1'1 0.9600
C1'' H1'2 0.9600
C1'' H1'3 0.9600

loop_
_geom_torsion_atom_site_label_1
_geom_torsion_atom_site_label_2
_geom_torsion_atom_site_label_3
_geom_torsion_atom_site_label_4
_geom_torsion
C2 N1 C13 C12 179.1(3)
C2 N1 C13 C8 1.7(4)
N1 C13 C8 C9 168.7(3)
C12 C13 C8 C9 -8.7(4)
N1 C13 C8 C7 -7.9(4)
C12 C13 C8 C7 174.7(3)
C16 C7 C8 C13 7.3(4)
C6 C7 C8 C13 -172.1(3)
C16 C7 C8 C9 -169.0(3)
C6 C7 C8 C9 11.5(4)
N1 C13 C12 C11 -172.2(3)
C8 C13 C12 C11 5.3(4)
C13 C12 C11 O11 -178.5(3)
C13 C12 C11 C10 2.3(4)
C13 N1 C2 N4 -175.1(2)
C13 N1 C2 C16 5.3(4)
C21 N4 C2 N1 154.2(2)
C3 N4 C2 N1 -79.4(3)
C21 N4 C2 C16 -26.2(4)
C3 N4 C2 C16 100.2(3)
C8 C7 C16 C2 -1.0(4)
C6 C7 C16 C2 178.4(3)
C8 C7 C16 C17 -178.3(3)
C6 C7 C16 C17 1.1(4)
N1 C2 C16 C7 -5.6(4)
N4 C2 C16 C7 174.8(3)
N1 C2 C16 C17 171.7(3)
N4 C2 C16 C17 -7.9(4)
C13 C8 C9 C10 4.9(4)
C7 C8 C9 C10 -178.8(3)
C8 C9 C10 C11 2.4(4)
C8 C9 C10 C16' -172.3(3)
O11 C11 C10 C9 174.6(3)
C12 C11 C10 C9 -6.1(4)
O11 C11 C10 C16' -10.5(4)
C12 C11 C10 C16' 168.8(3)
C16 C7 C6 C5 -135.0(3)
C8 C7 C6 C5 44.4(5)
C13' N1' C2' C7' 2.5(3)
C16' N1' C2' C7' 163.4(3)
C13' N1' C2' C21' -177.7(3)
C16' N1' C2' C21' -16.7(4)
C13' C12' C11' C10' -1.3(5)
C11' C12' C13' N1' -180.0(3)
C11' C12' C13' C8' -1.7(5)
C2' N1' C13' C12' 175.4(3)
C16' N1' C13' C12' 15.4(5)
C2' N1' C13' C8' -3.1(3)
C16' N1' C13' C8' -163.1(3)
C12' C13' C8' C9' 3.3(4)
N1' C13' C8' C9' -178.1(3)
C12' C13' C8' C7' -176.2(3)
N1' C13' C8' C7' 2.5(3)
C2' N1' C16' C10 143.2(3)
C13' N1' C16' C10 -59.6(4)
C2' N1' C16' C17' 23.2(4)
C13' N1' C16' C17' -179.7(3)
C9 C10 C16' N1' -25.5(4)
C11 C10 C16' N1' 159.8(3)
C9 C10 C16' C17' 95.1(3)
C11 C10 C16' C17' -79.7(3)
C3' N4' C21' C2' -72.9(3)
C5' N4' C21' C2' 51.3(3)
C3' N4' C21' C20' 53.4(4)
C5' N4' C21' C20' 177.7(3)
C7' C2' C21' N4' -23.6(4)
N1' C2' C21' N4' 156.6(3)
C7' C2' C21' C20' -151.3(3)
N1' C2' C21' C20' 28.9(4)
C15' C20' C21' N4' -50.6(3)
C17' C20' C21' N4' -171.8(2)
C19' C20' C21' N4' 71.5(3)
C15' C20' C21' C2' 74.4(3)
C17' C20' C21' C2' -46.7(3)
C19' C20' C21' C2' -163.5(3)
C2 N4 C3 C14 -67.0(3)
C21 N4 C3 C14 59.9(3)
C2 N4 C21 C20 63.2(3)
C3 N4 C21 C20 -64.2(3)
C17 C20 C21 N4 -61.9(3)
C19 C20 C21 N4 -179.2(3)
C15 C20 C21 N4 58.1(3)
N1' C2' C7' C8' -0.9(3)
C21' C2' C7' C8' 179.2(3)
N1' C2' C7' C6' -177.7(3)
C21' C2' C7' C6' 2.4(5)
C9' C8' C7' C2' 179.8(3)
C13' C8' C7' C2' -1.0(3)
C9' C8' C7' C6' -3.8(6)
C13' C8' C7' C6' 175.4(3)
C12' C11' C10' C9' 2.7(5)
C7 C16 C17 C20 -176.9(3)
C2 C16 C17 C20 5.8(4)
C21 C20 C17 C16 27.3(4)
C19 C20 C17 C16 147.7(3)
C15 C20 C17 C16 -89.8(3)
C21' C20' C17' C16' 59.5(4)
C15' C20' C17' C16' -60.5(4)
C19' C20' C17' C16' 176.0(3)
N1' C16' C17' C20' -46.3(4)
C10 C16' C17' C20' -169.2(3)
C5' N4' C3' C14' -179.9(3)
C21' N4' C3' C14' -56.8(4)
C3' N4' C5' C6' 60.8(4)
C21' N4' C5' C6' -63.9(4)
N4' C3' C14' C15' 59.2(4)
C11' C10' C9' C8' -1.0(5)
C13' C8' C9' C10' -1.9(5)
C7' C8' C9' C10' 177.4(3)
C21' C20' C19' C18' -166.6(3)
C15' C20' C19' C18' -45.7(4)
C17' C20' C19' C18' 77.6(4)
C21 C20 C19 C18 -65.1(4)
C17 C20 C19 C18 178.0(3)
C15 C20 C19 C18 55.4(4)
C21' C20' C15' C14' 52.5(4)
C17' C20' C15' C14' 170.9(3)
C19' C20' C15' C14' -67.4(4)
C3' C14' C15' C20' -57.4(4)
N4 C3 C14 C15 -52.4(4)
C3 C14 C15 C20 50.3(4)
C21 C20 C15 C14 -52.0(4)
C17 C20 C15 C14 64.8(4)
C19 C20 C15 C14 -175.1(3)
C2' C7' C6' C5' -9.4(4)
C8' C7' C6' C5' 174.6(3)
N4' C5' C6' C7' 40.4(4)
C3'' O2'' C2'' O1'' 2.8(7)
C3'' O2'' C2'' C1'' -177.7(5)
C2'' O2'' C3'' C4'' 172.8(4)
